data_2243094
loop_
_publ_author_name
'Asgarova, Ayten R.'

_publ_section_title
;
 Crystal structure and Hirshfeld surface analysis of
 5-(3,5-di-<i>tert</i>-butyl-4-hydroxyphenyl)-3-phenyl-4,5-dihydro-1<i>H</i>-pyrazole-1-carboxamide
;
_journal_issue 10
_journal_name_full 'Acta Crystallographica Section E'
_journal_page_first 1467
_journal_page_last 1471
_journal_paper_doi 10.1107/S205698901901243X
_journal_volume 75
_journal_year 2019
_chemical_formula_iupac 'C24 H31 N3 O2'
_chemical_formula_moiety 'C24 H31 N3 O2'
_chemical_formula_sum 'C24 H31 N3 O2'
_chemical_formula_weight 393.52
_chemical_name_systematic
5-(3,5-Di-<i>tert</i>-butyl-4-hydroxyphenyl)-3-phenyl-4,5-dihydro-1<i>H</i>-pyrazole-1-carboxamide
_space_group_crystal_system triclinic
_space_group_IT_number 2
_space_group_name_Hall '-P 1'
_space_group_name_H-M_alt 'P -1'
_symmetry_space_group_name_Hall '-P 1'
_symmetry_space_group_name_H-M 'P -1'
_atom_sites_solution_hydrogens mixed
_atom_sites_solution_primary dual
_atom_sites_solution_secondary difmap
_audit_creation_method SHELXL-2018/3
_cell_angle_alpha 84.781(15)
_cell_angle_beta 85.688(15)
_cell_angle_gamma 76.012(15)
_cell_formula_units_Z 2
_cell_length_a 6.095(3)
_cell_length_b 10.215(4)
_cell_length_c 17.995(8)
_cell_measurement_reflns_used 7006
_cell_measurement_temperature 150(2)
_cell_measurement_theta_max 27.49
_cell_measurement_theta_min 2.28
_cell_volume 1081.0(8)
_computing_cell_refinement
;
SAINT (Bruker, 2003)
;
_computing_data_collection
;
APEX2 (Bruker, 2003)
;
_computing_data_reduction
;
SAINT (Bruker, 2003)
;
_computing_molecular_graphics
;
ORTEP-3 for Windows (Farrugia, 2012)
;
_computing_publication_material
;
PLATON (Spek, 2009)
;
_computing_structure_refinement
;
<i>SHELXL2018/3</i> (Sheldrick, 2015b)
;
_computing_structure_solution
;
SHELXT2014 (Sheldrick, 2015a)
;
_diffrn_ambient_temperature 150(2)
_diffrn_measured_fraction_theta_full 0.997
_diffrn_measured_fraction_theta_max 0.990
_diffrn_measurement_device_type 'Bruker APEXII CCD'
_diffrn_measurement_method '\f and \w scans'
_diffrn_radiation_type MoK\a
_diffrn_radiation_wavelength 0.71073
_diffrn_reflns_av_R_equivalents 0.0925
_diffrn_reflns_av_unetI/netI 0.0682
_diffrn_reflns_limit_h_max 8
_diffrn_reflns_limit_h_min -8
_diffrn_reflns_limit_k_max 13
_diffrn_reflns_limit_k_min -13
_diffrn_reflns_limit_l_max 23
_diffrn_reflns_limit_l_min -23
_diffrn_reflns_number 27614
_diffrn_reflns_theta_full 25.242
_diffrn_reflns_theta_max 27.945
_diffrn_reflns_theta_min 2.276
_exptl_absorpt_coefficient_mu 0.078
_exptl_absorpt_correction_T_max 0.982
_exptl_absorpt_correction_T_min 0.976
_exptl_absorpt_correction_type multi-scan
_exptl_absorpt_process_details
;
(SADABS; Bruker, 2003)
;
_exptl_crystal_colour colorless
_exptl_crystal_density_diffrn 1.209
_exptl_crystal_description plate
_exptl_crystal_F_000 424
_exptl_crystal_size_max 0.200
_exptl_crystal_size_mid 0.160
_exptl_crystal_size_min 0.130
_refine_diff_density_max 0.335
_refine_diff_density_min -0.201
_refine_ls_extinction_coef 0.045(10)
_refine_ls_extinction_expression Fc^*^=kFc[1+0.001xFc^2^\l^3^/sin(2\q)]^-1/4^
_refine_ls_extinction_method
;
(SHELXL-2018/3; Sheldrick, 2015b)
;
_refine_ls_goodness_of_fit_ref 1.025
_refine_ls_hydrogen_treatment mixed
_refine_ls_matrix_type full
_refine_ls_number_parameters 278
_refine_ls_number_reflns 5128
_refine_ls_number_restraints 0
_refine_ls_restrained_S_all 1.025
_refine_ls_R_factor_all 0.0846
_refine_ls_R_factor_gt 0.0552
_refine_ls_shift/su_max 0.000
_refine_ls_shift/su_mean 0.000
_refine_ls_structure_factor_coef Fsqd
_refine_ls_weighting_details 'w=1/[\s^2^(Fo^2^)+(0.0884P)^2^+0.1168P] where P=(Fo^2^+2Fc^2^)/3'
_refine_ls_weighting_scheme calc
_refine_ls_wR_factor_gt 0.1418
_refine_ls_wR_factor_ref 0.1633
_reflns_number_gt 3573
_reflns_number_total 5128
_reflns_threshold_expression 'I > 2\s(I)'
_cod_data_source_file eb2022sup1.cif
_cod_data_source_block I
_cod_original_cell_volume 1081.1(8)
_cod_database_code 2243094
_shelx_space_group_comment
;
The symmetry employed for this shelxl refinement is uniquely defined
by the following loop, which should always be used as a source of
symmetry information in preference to the above space-group names.
They are only intended as comments.
;
_shelx_estimated_absorpt_t_min 0.985
_shelx_estimated_absorpt_t_max 0.990

loop_
_space_group_symop_operation_xyz
'x, y, z'
'-x, -y, -z'

loop_
_atom_site_type_symbol
_atom_site_label
_atom_site_fract_x
_atom_site_fract_y
_atom_site_fract_z
_atom_site_U_iso_or_equiv
_atom_site_adp_type
_atom_site_calc_flag
_atom_site_occupancy
O O15 0.9461(2) 0.44716(13) 0.91734(7) 0.0566(4) Uani d 1
H H15 1.033732 0.369748 0.919753 0.085 Uiso calc 1
O O29 0.8119(2) 0.43979(12) 0.57125(7) 0.0481(3) Uani d 1
N N19 0.3611(2) 0.72589(13) 0.58893(7) 0.0346(3) Uani d 1
N N20 0.5033(2) 0.59925(13) 0.60307(7) 0.0370(3) Uani d 1
N N28 0.7453(3) 0.64582(18) 0.50555(9) 0.0523(4) Uani d 1
H H28A 0.882(4) 0.625(2) 0.4835(13) 0.067(7) Uiso d 1
H H28B 0.659(4) 0.732(2) 0.5038(12) 0.063(6) Uiso d 1
C C1 0.8395(2) 0.35284(15) 0.81126(8) 0.0317(3) Uani d 1
C C2 0.8169(3) 0.46205(15) 0.85614(8) 0.0344(3) Uani d 1
C C3 0.6665(2) 0.58842(15) 0.84134(8) 0.0314(3) Uani d 1
C C4 0.5350(2) 0.60223(15) 0.77960(8) 0.0313(3) Uani d 1
H H4 0.429397 0.685704 0.768849 0.038 Uiso calc 1
C C5 0.5536(2) 0.49774(14) 0.73326(8) 0.0293(3) Uani d 1
C C6 0.7058(2) 0.37542(15) 0.74962(8) 0.0314(3) Uani d 1
H H6 0.719460 0.304401 0.717703 0.038 Uiso calc 1
C C7 1.0061(3) 0.21512(15) 0.82845(9) 0.0355(4) Uani d 1
C C8 0.9502(4) 0.1510(2) 0.90606(11) 0.0568(5) Uani d 1
H H8A 0.795804 0.137693 0.908130 0.085 Uiso calc 1
H H8B 0.961692 0.210912 0.944383 0.085 Uiso calc 1
H H8C 1.057342 0.063409 0.915125 0.085 Uiso calc 1
C C9 0.9923(4) 0.11345(18) 0.77254(12) 0.0586(6) Uani d 1
H H9A 0.838694 0.098943 0.775293 0.088 Uiso calc 1
H H9B 1.100388 0.027416 0.784629 0.088 Uiso calc 1
H H9C 1.029174 0.148899 0.721901 0.088 Uiso calc 1
C C10 1.2512(3) 0.2323(2) 0.82225(13) 0.0581(5) Uani d 1
H H10A 1.354990 0.145275 0.835704 0.087 Uiso calc 1
H H10B 1.265658 0.298983 0.856270 0.087 Uiso calc 1
H H10C 1.288924 0.263391 0.770813 0.087 Uiso calc 1
C C11 0.6506(3) 0.70679(16) 0.89082(9) 0.0368(4) Uani d 1
C C12 0.8800(3) 0.7458(2) 0.88750(12) 0.0533(5) Uani d 1
H H12A 0.924088 0.769747 0.835484 0.080 Uiso calc 1
H H12B 0.995181 0.669096 0.907726 0.080 Uiso calc 1
H H12C 0.866678 0.823474 0.917172 0.080 Uiso calc 1
C C13 0.4760(3) 0.83347(17) 0.86389(11) 0.0509(5) Uani d 1
H H13A 0.519650 0.862799 0.812705 0.076 Uiso calc 1
H H13B 0.469798 0.905832 0.896767 0.076 Uiso calc 1
H H13C 0.326834 0.812938 0.864961 0.076 Uiso calc 1
C C14 0.5774(4) 0.6689(2) 0.97178(10) 0.0533(5) Uani d 1
H H14A 0.569824 0.744823 1.002283 0.080 Uiso calc 1
H H14B 0.687629 0.589255 0.991622 0.080 Uiso calc 1
H H14C 0.427997 0.648596 0.973155 0.080 Uiso calc 1
C C16 0.4155(2) 0.51573(15) 0.66436(8) 0.0318(3) Uani d 1
H H16 0.417377 0.425207 0.646982 0.038 Uiso calc 1
C C17 0.1694(3) 0.59885(16) 0.67369(9) 0.0358(4) Uani d 1
H H17A 0.062980 0.553619 0.653335 0.043 Uiso calc 1
H H17B 0.124746 0.613620 0.726873 0.043 Uiso calc 1
C C18 0.1762(3) 0.73077(15) 0.62880(8) 0.0318(3) Uani d 1
C C21 -0.0090(3) 0.85374(15) 0.62682(8) 0.0339(3) Uani d 1
C C22 -0.2214(3) 0.84869(19) 0.65965(10) 0.0443(4) Uani d 1
H H22 -0.244531 0.766713 0.684641 0.053 Uiso calc 1
C C23 -0.3989(3) 0.9624(2) 0.65606(11) 0.0540(5) Uani d 1
H H23 -0.543486 0.957730 0.678261 0.065 Uiso calc 1
C C24 -0.3679(4) 1.0824(2) 0.62059(11) 0.0559(5) Uani d 1
H H24 -0.490868 1.159998 0.618221 0.067 Uiso calc 1
C C25 -0.1580(4) 1.08977(18) 0.58852(10) 0.0526(5) Uani d 1
H H25 -0.136101 1.172570 0.564262 0.063 Uiso calc 1
C C26 0.0211(3) 0.97629(17) 0.59169(9) 0.0421(4) Uani d 1
H H26 0.165500 0.981990 0.569754 0.050 Uiso calc 1
C C27 0.6958(3) 0.55571(17) 0.55953(8) 0.0364(4) Uani d 1

loop_
_atom_site_aniso_label
_atom_site_aniso_U_11
_atom_site_aniso_U_22
_atom_site_aniso_U_33
_atom_site_aniso_U_12
_atom_site_aniso_U_13
_atom_site_aniso_U_23
O15 0.0598(8) 0.0483(8) 0.0558(8) 0.0115(6) -0.0335(7) -0.0142(6)
O29 0.0416(7) 0.0390(7) 0.0552(7) 0.0044(5) 0.0052(5) -0.0021(5)
N19 0.0345(7) 0.0325(7) 0.0321(6) 0.0012(5) -0.0051(5) 0.0004(5)
N20 0.0347(7) 0.0341(7) 0.0346(7) 0.0038(6) -0.0014(5) 0.0040(5)
N28 0.0468(9) 0.0471(9) 0.0509(9) 0.0039(7) 0.0122(7) 0.0060(7)
C1 0.0278(7) 0.0277(7) 0.0364(8) 0.0002(6) -0.0051(6) -0.0013(6)
C2 0.0324(8) 0.0331(8) 0.0357(8) -0.0012(6) -0.0106(6) -0.0023(6)
C3 0.0300(7) 0.0275(7) 0.0356(7) -0.0042(6) -0.0035(6) -0.0029(6)
C4 0.0288(7) 0.0253(7) 0.0371(7) -0.0013(6) -0.0056(6) 0.0009(5)
C5 0.0271(7) 0.0280(7) 0.0316(7) -0.0045(6) -0.0037(6) 0.0006(5)
C6 0.0307(7) 0.0279(7) 0.0342(7) -0.0031(6) -0.0043(6) -0.0036(6)
C7 0.0319(8) 0.0293(8) 0.0403(8) 0.0038(6) -0.0082(6) -0.0012(6)
C8 0.0649(13) 0.0419(10) 0.0526(11) 0.0039(9) -0.0012(9) 0.0082(8)
C9 0.0647(12) 0.0359(9) 0.0659(12) 0.0164(9) -0.0251(10) -0.0144(8)
C10 0.0343(9) 0.0522(11) 0.0808(14) 0.0033(8) -0.0065(9) -0.0010(10)
C11 0.0372(8) 0.0305(8) 0.0420(8) -0.0035(6) -0.0070(7) -0.0073(6)
C12 0.0489(11) 0.0490(11) 0.0676(12) -0.0172(9) -0.0082(9) -0.0148(9)
C13 0.0564(11) 0.0323(9) 0.0596(11) 0.0044(8) -0.0117(9) -0.0130(8)
C14 0.0617(12) 0.0520(11) 0.0436(10) -0.0063(10) 0.0000(9) -0.0113(8)
C16 0.0302(7) 0.0288(7) 0.0350(7) -0.0033(6) -0.0073(6) 0.0002(6)
C17 0.0290(8) 0.0358(8) 0.0409(8) -0.0043(6) -0.0092(6) 0.0025(6)
C18 0.0311(7) 0.0335(8) 0.0296(7) -0.0028(6) -0.0078(6) -0.0028(6)
C21 0.0353(8) 0.0339(8) 0.0298(7) -0.0003(6) -0.0085(6) -0.0045(6)
C22 0.0351(9) 0.0435(10) 0.0512(10) -0.0024(7) -0.0059(7) -0.0036(7)
C23 0.0362(9) 0.0607(12) 0.0585(11) 0.0057(8) -0.0069(8) -0.0123(9)
C24 0.0552(12) 0.0488(11) 0.0515(11) 0.0191(9) -0.0180(9) -0.0130(8)
C25 0.0709(13) 0.0349(9) 0.0442(9) 0.0049(9) -0.0136(9) -0.0006(7)
C26 0.0491(10) 0.0379(9) 0.0354(8) -0.0022(7) -0.0059(7) -0.0016(6)
C27 0.0326(8) 0.0388(8) 0.0345(8) -0.0009(7) -0.0029(6) -0.0048(6)

loop_
_atom_type_symbol
_atom_type_description
_atom_type_scat_dispersion_real
_atom_type_scat_dispersion_imag
_atom_type_scat_source
C C 0.0033 0.0016 'International Tables Vol C Tables 4.2.6.8 and 6.1.1.4'
H H 0.0000 0.0000 'International Tables Vol C Tables 4.2.6.8 and 6.1.1.4'
N N 0.0061 0.0033 'International Tables Vol C Tables 4.2.6.8 and 6.1.1.4'
O O 0.0106 0.0060 'International Tables Vol C Tables 4.2.6.8 and 6.1.1.4'

loop_
_geom_angle_atom_site_label_1
_geom_angle_atom_site_label_2
_geom_angle_atom_site_label_3
_geom_angle
C2 O15 H15 109.5
C18 N19 N20 108.15(13)
C27 N20 N19 121.43(13)
C27 N20 C16 124.77(13)
N19 N20 C16 113.61(12)
C27 N28 H28A 116.5(15)
C27 N28 H28B 118.7(14)
H28A N28 H28B 122(2)
C6 C1 C2 116.81(13)
C6 C1 C7 121.23(13)
C2 C1 C7 121.95(13)
O15 C2 C3 117.36(13)
O15 C2 C1 119.80(13)
C3 C2 C1 122.84(13)
C4 C3 C2 116.96(13)
C4 C3 C11 121.73(13)
C2 C3 C11 121.31(13)
C5 C4 C3 122.16(13)
C5 C4 H4 118.9
C3 C4 H4 118.9
C6 C5 C4 118.82(13)
C6 C5 C16 119.48(13)
C4 C5 C16 121.69(13)
C5 C6 C1 122.39(14)
C5 C6 H6 118.8
C1 C6 H6 118.8
C9 C7 C8 106.08(16)
C9 C7 C10 107.04(16)
C8 C7 C10 110.82(15)
C9 C7 C1 111.32(13)
C8 C7 C1 111.35(13)
C10 C7 C1 110.08(14)
C7 C8 H8A 109.5
C7 C8 H8B 109.5
H8A C8 H8B 109.5
C7 C8 H8C 109.5
H8A C8 H8C 109.5
H8B C8 H8C 109.5
C7 C9 H9A 109.5
C7 C9 H9B 109.5
H9A C9 H9B 109.5
C7 C9 H9C 109.5
H9A C9 H9C 109.5
H9B C9 H9C 109.5
C7 C10 H10A 109.5
C7 C10 H10B 109.5
H10A C10 H10B 109.5
C7 C10 H10C 109.5
H10A C10 H10C 109.5
H10B C10 H10C 109.5
C13 C11 C14 106.92(15)
C13 C11 C12 106.76(15)
C14 C11 C12 110.53(15)
C13 C11 C3 111.83(13)
C14 C11 C3 110.74(14)
C12 C11 C3 109.96(13)
C11 C12 H12A 109.5
C11 C12 H12B 109.5
H12A C12 H12B 109.5
C11 C12 H12C 109.5
H12A C12 H12C 109.5
H12B C12 H12C 109.5
C11 C13 H13A 109.5
C11 C13 H13B 109.5
H13A C13 H13B 109.5
C11 C13 H13C 109.5
H13A C13 H13C 109.5
H13B C13 H13C 109.5
C11 C14 H14A 109.5
C11 C14 H14B 109.5
H14A C14 H14B 109.5
C11 C14 H14C 109.5
H14A C14 H14C 109.5
H14B C14 H14C 109.5
N20 C16 C5 111.58(12)
N20 C16 C17 100.20(11)
C5 C16 C17 115.44(13)
N20 C16 H16 109.7
C5 C16 H16 109.7
C17 C16 H16 109.7
C18 C17 C16 102.79(13)
C18 C17 H17A 111.2
C16 C17 H17A 111.2
C18 C17 H17B 111.2
C16 C17 H17B 111.2
H17A C17 H17B 109.1
N19 C18 C21 121.19(14)
N19 C18 C17 113.38(13)
C21 C18 C17 125.40(14)
C22 C21 C26 118.56(15)
C22 C21 C18 119.78(15)
C26 C21 C18 121.66(15)
C23 C22 C21 120.35(18)
C23 C22 H22 119.8
C21 C22 H22 119.8
C24 C23 C22 120.60(19)
C24 C23 H23 119.7
C22 C23 H23 119.7
C23 C24 C25 119.85(17)
C23 C24 H24 120.1
C25 C24 H24 120.1
C24 C25 C26 120.03(18)
C24 C25 H25 120.0
C26 C25 H25 120.0
C25 C26 C21 120.60(18)
C25 C26 H26 119.7
C21 C26 H26 119.7
O29 C27 N28 124.31(15)
O29 C27 N20 119.69(15)
N28 C27 N20 116.00(15)

loop_
_geom_bond_atom_site_label_1
_geom_bond_atom_site_label_2
_geom_bond_distance
O15 C2 1.3776(19)
O15 H15 0.8400
O29 C27 1.233(2)
N19 C18 1.282(2)
N19 N20 1.3859(18)
N20 C27 1.364(2)
N20 C16 1.480(2)
N28 C27 1.345(2)
N28 H28A 0.88(3)
N28 H28B 0.91(2)
C1 C6 1.395(2)
C1 C2 1.410(2)
C1 C7 1.544(2)
C2 C3 1.407(2)
C3 C4 1.395(2)
C3 C11 1.546(2)
C4 C5 1.392(2)
C4 H4 0.9500
C5 C6 1.386(2)
C5 C16 1.523(2)
C6 H6 0.9500
C7 C9 1.531(2)
C7 C8 1.538(3)
C7 C10 1.541(3)
C8 H8A 0.9800
C8 H8B 0.9800
C8 H8C 0.9800
C9 H9A 0.9800
C9 H9B 0.9800
C9 H9C 0.9800
C10 H10A 0.9800
C10 H10B 0.9800
C10 H10C 0.9800
C11 C13 1.529(2)
C11 C14 1.534(3)
C11 C12 1.539(3)
C12 H12A 0.9800
C12 H12B 0.9800
C12 H12C 0.9800
C13 H13A 0.9800
C13 H13B 0.9800
C13 H13C 0.9800
C14 H14A 0.9800
C14 H14B 0.9800
C14 H14C 0.9800
C16 C17 1.540(2)
C16 H16 1.0000
C17 C18 1.515(2)
C17 H17A 0.9900
C17 H17B 0.9900
C18 C21 1.472(2)
C21 C22 1.393(2)
C21 C26 1.397(2)
C22 C23 1.383(2)
C22 H22 0.9500
C23 C24 1.377(3)
C23 H23 0.9500
C24 C25 1.380(3)
C24 H24 0.9500
C25 C26 1.387(2)
C25 H25 0.9500
C26 H26 0.9500

loop_
_geom_hbond_atom_site_label_D
_geom_hbond_atom_site_label_H
_geom_hbond_atom_site_label_A
_geom_hbond_site_symmetry_A
_geom_hbond_distance_DH
_geom_hbond_distance_HA
_geom_hbond_distance_DA
_geom_hbond_angle_DHA
_geom_hbond_publ_flag
N28 H28B N19 . 0.91(2) 2.30(2) 2.678(3) 105(2) yes
N28 H28A O29 2_766 0.88(2) 2.03(2) 2.912(3) 174(2) yes

loop_
_geom_torsion_atom_site_label_1
_geom_torsion_atom_site_label_2
_geom_torsion_atom_site_label_3
_geom_torsion_atom_site_label_4
_geom_torsion
C18 N19 N20 C27 168.45(14)
C18 N19 N20 C16 -6.82(17)
C6 C1 C2 O15 -179.18(15)
C7 C1 C2 O15 0.0(2)
C6 C1 C2 C3 0.6(2)
C7 C1 C2 C3 179.85(14)
O15 C2 C3 C4 -179.49(14)
C1 C2 C3 C4 0.7(2)
O15 C2 C3 C11 1.3(2)
C1 C2 C3 C11 -178.56(15)
C2 C3 C4 C5 -1.4(2)
C11 C3 C4 C5 177.80(14)
C3 C4 C5 C6 0.8(2)
C3 C4 C5 C16 -177.68(14)
C4 C5 C6 C1 0.6(2)
C16 C5 C6 C1 179.16(14)
C2 C1 C6 C5 -1.3(2)
C7 C1 C6 C5 179.48(14)
C6 C1 C7 C9 -2.4(2)
C2 C1 C7 C9 178.43(16)
C6 C1 C7 C8 -120.56(17)
C2 C1 C7 C8 60.3(2)
C6 C1 C7 C10 116.12(17)
C2 C1 C7 C10 -63.0(2)
C4 C3 C11 C13 0.8(2)
C2 C3 C11 C13 180.00(15)
C4 C3 C11 C14 119.93(17)
C2 C3 C11 C14 -60.9(2)
C4 C3 C11 C12 -117.62(17)
C2 C3 C11 C12 61.6(2)
C27 N20 C16 C5 74.87(19)
N19 N20 C16 C5 -110.05(14)
C27 N20 C16 C17 -162.42(14)
N19 N20 C16 C17 12.66(16)
C6 C5 C16 N20 -104.30(16)
C4 C5 C16 N20 74.21(18)
C6 C5 C16 C17 142.19(14)
C4 C5 C16 C17 -39.3(2)
N20 C16 C17 C18 -12.66(14)
C5 C16 C17 C18 107.30(14)
N20 N19 C18 C21 179.27(12)
N20 N19 C18 C17 -2.84(17)
C16 C17 C18 N19 10.54(16)
C16 C17 C18 C21 -171.67(13)
N19 C18 C21 C22 168.31(14)
C17 C18 C21 C22 -9.3(2)
N19 C18 C21 C26 -10.7(2)
C17 C18 C21 C26 171.63(14)
C26 C21 C22 C23 1.2(2)
C18 C21 C22 C23 -177.89(15)
C21 C22 C23 C24 -0.5(3)
C22 C23 C24 C25 -0.2(3)
C23 C24 C25 C26 0.3(3)
C24 C25 C26 C21 0.3(3)
C22 C21 C26 C25 -1.1(2)
C18 C21 C26 C25 177.97(14)
N19 N20 C27 O29 -176.12(14)
C16 N20 C27 O29 -1.4(2)
N19 N20 C27 N28 4.0(2)
C16 N20 C27 N28 178.67(15)

_cod_database_fobs_code 2243094
